data_4122470
loop_
_publ_author_name
'Corbo, Robert'
'Pell, Thomas P.'
'Stringer, Bradley D.'
'Hogan, Conor F.'
'Wilson, David J. D.'
'Barnard, Peter J.'
'Dutton, Jason L.'

_publ_section_title
;
 Facile Formation of Homoleptic Au(III) Trications via Simultaneous
 Oxidation and Ligand Delivery from [PhI(pyridine)2](2+).
;
_journal_issue 35
_journal_name_full 'Journal of the American Chemical Society'
_journal_page_first 12415
_journal_page_last 12421
_journal_paper_doi 10.1021/ja506365m
_journal_volume 136
_journal_year 2014
_chemical_formula_sum 'C27 H30 Au F9 N6 O9 S3'
_chemical_formula_weight 1046.72
_chemical_name_systematic
; 
 ? 
;
_space_group_IT_number 2
_symmetry_cell_setting triclinic
_symmetry_space_group_name_Hall '-P 1'
_symmetry_space_group_name_H-M 'P -1'
_atom_sites_solution_hydrogens geom
_atom_sites_solution_primary direct
_atom_sites_solution_secondary difmap
_audit_creation_method SHELXL-97
_cell_angle_alpha 70.76(3)
_cell_angle_beta 77.74(3)
_cell_angle_gamma 66.98(3)
_cell_formula_units_Z 2
_cell_length_a 10.684(2)
_cell_length_b 12.227(2)
_cell_length_c 16.079(3)
_cell_measurement_reflns_used 6498
_cell_measurement_temperature 173(2)
_cell_measurement_theta_max 29.2690
_cell_measurement_theta_min 3.6630
_cell_volume 1816.8(7)
_computing_cell_refinement 'CrysAlisPro, Agilent Technologies'
_computing_data_collection 'CrysAlisPro, Agilent Technologies'
_computing_data_reduction 'CrysAlisPro, Agilent Technologies'
_computing_molecular_graphics SHELXP
_computing_publication_material SHELXP
_computing_structure_refinement 'SHELXL-97 (Sheldrick, 2008)'
_computing_structure_solution 'SHELXS-97 (Sheldrick, 2008)'
_diffrn_ambient_temperature 173(2)
_diffrn_measured_fraction_theta_full 0.982
_diffrn_measured_fraction_theta_max 0.982
_diffrn_measurement_device_type 'Xcalibur, Atlas, Gemini'
_diffrn_measurement_method '\w scans'
_diffrn_radiation_monochromator graphite
_diffrn_radiation_source 'fine-focus sealed tube'
_diffrn_radiation_type MoK\a
_diffrn_radiation_wavelength 0.71073
_diffrn_reflns_av_R_equivalents 0.0248
_diffrn_reflns_av_sigmaI/netI 0.0373
_diffrn_reflns_limit_h_max 13
_diffrn_reflns_limit_h_min -13
_diffrn_reflns_limit_k_max 14
_diffrn_reflns_limit_k_min -15
_diffrn_reflns_limit_l_max 20
_diffrn_reflns_limit_l_min -20
_diffrn_reflns_number 14573
_diffrn_reflns_theta_full 26.37
_diffrn_reflns_theta_max 26.37
_diffrn_reflns_theta_min 2.83
_exptl_absorpt_coefficient_mu 4.326
_exptl_absorpt_correction_T_max 0.5267
_exptl_absorpt_correction_T_min 0.3568
_exptl_absorpt_correction_type multi-scan
_exptl_absorpt_process_details 'CrysAlisPro, Agilent Technologies'
_exptl_crystal_colour orange
_exptl_crystal_density_diffrn 1.914
_exptl_crystal_density_method 'not measured'
_exptl_crystal_description block
_exptl_crystal_F_000 1028
_exptl_crystal_size_max 0.30
_exptl_crystal_size_mid 0.22
_exptl_crystal_size_min 0.17
_refine_diff_density_max 3.069
_refine_diff_density_min -1.104
_refine_diff_density_rms 0.115
_refine_ls_extinction_method none
_refine_ls_goodness_of_fit_ref 1.055
_refine_ls_hydrogen_treatment constr
_refine_ls_matrix_type full
_refine_ls_number_parameters 531
_refine_ls_number_reflns 7300
_refine_ls_number_restraints 8
_refine_ls_restrained_S_all 1.060
_refine_ls_R_factor_all 0.0446
_refine_ls_R_factor_gt 0.0324
_refine_ls_shift/su_max 0.000
_refine_ls_shift/su_mean 0.000
_refine_ls_structure_factor_coef Fsqd
_refine_ls_weighting_details 'calc w=1/[\s^2^(Fo^2^)+(0.0330P)^2^+4.7959P] where P=(Fo^2^+2Fc^2^)/3'
_refine_ls_weighting_scheme calc
_refine_ls_wR_factor_gt 0.0754
_refine_ls_wR_factor_ref 0.0828
_reflns_number_gt 5759
_reflns_number_total 7300
_reflns_threshold_expression >2sigma(I)
_cod_data_source_file ja506365m_si_002.cif
_cod_data_source_block 13H
_cod_depositor_comments 'Adding full bibliography for 4122466--4122474.cif.'
_cod_original_cell_volume 1816.7(6)
_cod_original_sg_symbol_H-M P-1
_cod_database_code 4122470

loop_
_symmetry_equiv_pos_as_xyz
'x, y, z'
'-x, -y, -z'

loop_
_atom_site_label
_atom_site_type_symbol
_atom_site_fract_x
_atom_site_fract_y
_atom_site_fract_z
_atom_site_U_iso_or_equiv
_atom_site_adp_type
_atom_site_occupancy
_atom_site_symmetry_multiplicity
_atom_site_calc_flag
_atom_site_refinement_flags
_atom_site_disorder_assembly
_atom_site_disorder_group
Au1 Au 0.0000 0.5000 0.5000 0.02571(8) Uani 1 2 d S . .
Au2 Au 0.5000 0.0000 0.0000 0.01930(7) Uani 1 2 d S . .
N11 N 0.1282(4) 0.4648(4) 0.3926(3) 0.0270(9) Uani 1 1 d . . .
C11 C 0.2605(5) 0.4552(4) 0.3855(3) 0.0305(11) Uani 1 1 d . . .
H11A H 0.2928 0.4634 0.4330 0.037 Uiso 1 1 calc R . .
N12 N 0.3913(4) 0.3956(4) 0.1701(3) 0.0304(9) Uani 1 1 d . . .
C12 C 0.3489(5) 0.4345(4) 0.3135(3) 0.0311(11) Uani 1 1 d . . .
H12A H 0.4398 0.4314 0.3111 0.037 Uiso 1 1 calc R . .
C13 C 0.3081(5) 0.4173(4) 0.2422(3) 0.0270(10) Uani 1 1 d . . .
C14 C 0.1706(5) 0.4238(4) 0.2526(3) 0.0293(11) Uani 1 1 d . . .
H14A H 0.1368 0.4109 0.2078 0.035 Uiso 1 1 calc R . .
C15 C 0.0858(5) 0.4481(4) 0.3256(3) 0.0294(11) Uani 1 1 d . . .
H15A H -0.0064 0.4536 0.3296 0.035 Uiso 1 1 calc R . .
C16 C 0.5305(5) 0.3976(6) 0.1568(4) 0.0413(13) Uani 1 1 d . . .
H16A H 0.5270 0.4833 0.1412 0.062 Uiso 1 1 calc R . .
H16B H 0.5825 0.3605 0.1089 0.062 Uiso 1 1 calc R . .
H16C H 0.5750 0.3505 0.2115 0.062 Uiso 1 1 calc R . .
C17 C 0.3407(6) 0.3928(5) 0.0935(4) 0.0397(13) Uani 1 1 d . . .
H17A H 0.2932 0.3332 0.1124 0.060 Uiso 1 1 calc R . .
H17B H 0.4178 0.3683 0.0499 0.060 Uiso 1 1 calc R . .
H17C H 0.2773 0.4751 0.0669 0.060 Uiso 1 1 calc R . .
N21 N 0.0317(4) 0.6615(4) 0.4732(3) 0.0290(9) Uani 1 1 d . . .
C21 C -0.0462(5) 0.7627(5) 0.4170(4) 0.0368(12) Uani 1 1 d . . .
H21A H -0.1135 0.7567 0.3901 0.044 Uiso 1 1 calc R . .
C22 C -0.0291(6) 0.8743(5) 0.3981(4) 0.0415(13) Uani 1 1 d . . .
H22A H -0.0847 0.9452 0.3586 0.050 Uiso 1 1 calc R . .
C23 C 0.0679(6) 0.8832(5) 0.4363(4) 0.0442(14) Uani 1 1 d . . .
H23A H 0.0806 0.9600 0.4233 0.053 Uiso 1 1 calc R . .
C24 C 0.1472(7) 0.7795(5) 0.4938(4) 0.0437(14) Uani 1 1 d . . .
H24A H 0.2150 0.7844 0.5208 0.052 Uiso 1 1 calc R . .
C25 C 0.1276(6) 0.6689(5) 0.5118(3) 0.0357(12) Uani 1 1 d . . .
H25A H 0.1819 0.5974 0.5516 0.043 Uiso 1 1 calc R . .
N31 N 0.4752(4) 0.0405(3) 0.1153(2) 0.0219(8) Uani 1 1 d . . .
C31 C 0.3578(5) 0.0450(4) 0.1691(3) 0.0259(10) Uani 1 1 d . . .
H31A H 0.2887 0.0298 0.1508 0.031 Uiso 1 1 calc R . .
N32 N 0.4200(4) 0.1140(3) 0.3571(2) 0.0240(8) Uani 1 1 d . . .
C32 C 0.3357(5) 0.0705(4) 0.2485(3) 0.0246(10) Uani 1 1 d . . .
H32A H 0.2511 0.0750 0.2836 0.030 Uiso 1 1 calc R . .
C33 C 0.4376(4) 0.0902(4) 0.2788(3) 0.0221(9) Uani 1 1 d . . .
C34 C 0.5591(5) 0.0843(4) 0.2217(3) 0.0236(10) Uani 1 1 d . . .
H34A H 0.6312 0.0972 0.2385 0.028 Uiso 1 1 calc R . .
C35 C 0.5734(4) 0.0602(4) 0.1430(3) 0.0234(9) Uani 1 1 d . . .
H35A H 0.6560 0.0571 0.1058 0.028 Uiso 1 1 calc R . .
C36 C 0.5324(5) 0.1185(5) 0.3915(3) 0.0319(11) Uani 1 1 d . . .
H36A H 0.6086 0.0398 0.3963 0.048 Uiso 1 1 calc R . .
H36B H 0.5022 0.1332 0.4501 0.048 Uiso 1 1 calc R . .
H36C H 0.5622 0.1857 0.3513 0.048 Uiso 1 1 calc R . .
C37 C 0.2959(5) 0.1147(5) 0.4161(3) 0.0319(11) Uani 1 1 d . . .
H37A H 0.2160 0.1662 0.3829 0.048 Uiso 1 1 calc R . .
H37B H 0.2928 0.1484 0.4643 0.048 Uiso 1 1 calc R . .
H37C H 0.2953 0.0302 0.4407 0.048 Uiso 1 1 calc R . .
N41 N 0.6537(4) -0.1595(3) 0.0467(2) 0.0230(8) Uani 1 1 d . . .
C41 C 0.7836(5) -0.1617(5) 0.0338(3) 0.0272(10) Uani 1 1 d . . .
H41A H 0.8036 -0.0887 0.0025 0.033 Uiso 1 1 calc R . .
C42 C 0.8879(5) -0.2715(5) 0.0666(4) 0.0355(12) Uani 1 1 d . . .
H42A H 0.9798 -0.2740 0.0571 0.043 Uiso 1 1 calc R . .
C43 C 0.8581(5) -0.3757(5) 0.1124(4) 0.0387(13) Uani 1 1 d . . .
H43A H 0.9289 -0.4512 0.1347 0.046 Uiso 1 1 calc R . .
C44 C 0.7242(5) -0.3703(5) 0.1258(4) 0.0381(13) Uani 1 1 d . . .
H44A H 0.7018 -0.4418 0.1578 0.046 Uiso 1 1 calc R . .
C45 C 0.6231(5) -0.2598(5) 0.0922(3) 0.0311(11) Uani 1 1 d . . .
H45A H 0.5306 -0.2555 0.1016 0.037 Uiso 1 1 calc R . .
S51 S 0.24649(15) -0.21279(14) 0.08307(11) 0.0448(4) Uani 1 1 d D A .
C51 C 0.1368(7) -0.1984(6) 0.1811(4) 0.0598(19) Uani 1 1 d D . .
O51 O 0.3430(7) -0.3292(5) 0.1081(8) 0.219(7) Uani 1 1 d D . .
O53 O 0.3019(4) -0.1185(3) 0.0630(3) 0.0425(9) Uani 1 1 d . . .
S61 S 0.65899(15) 0.72725(13) 0.35939(9) 0.0387(3) Uani 1 1 d . . .
O61 O 0.6163(5) 0.8145(4) 0.4098(3) 0.0584(12) Uani 1 1 d . . .
F61 F 0.4056(4) 0.7685(5) 0.3467(4) 0.113(2) Uani 1 1 d . . .
C61 C 0.5185(8) 0.6751(8) 0.3769(6) 0.073(2) Uani 1 1 d . . .
O62 O 0.6702(6) 0.7770(4) 0.2651(3) 0.0665(14) Uani 1 1 d . . .
F62 F 0.5448(6) 0.5886(5) 0.3372(4) 0.111(2) Uani 1 1 d . . .
O63 O 0.7673(4) 0.6142(4) 0.3961(3) 0.0489(10) Uani 1 1 d . . .
F63 F 0.4912(5) 0.6315(5) 0.4680(4) 0.119(2) Uani 1 1 d . . .
S71 S 0.89282(12) 0.24574(12) 0.27612(8) 0.0302(3) Uani 1 1 d . . .
F71 F 1.0496(4) 0.3047(3) 0.1329(2) 0.0525(9) Uani 1 1 d . . .
C71 C 0.9499(6) 0.2550(5) 0.1600(4) 0.0387(13) Uani 1 1 d . . .
O71 O 0.7939(4) 0.1867(5) 0.2945(3) 0.0601(12) Uani 1 1 d . . .
F72 F 1.0035(4) 0.1478(3) 0.1439(3) 0.0634(10) Uani 1 1 d . . .
O72 O 1.0146(4) 0.1704(4) 0.3194(3) 0.0469(10) Uani 1 1 d . . .
F73 F 0.8500(3) 0.3281(3) 0.1083(2) 0.0541(9) Uani 1 1 d . . .
O73 O 0.8413(5) 0.3713(4) 0.2779(3) 0.0539(12) Uani 1 1 d . . .
O52 O 0.1594(9) -0.1943(12) 0.0227(4) 0.205(6) Uani 1 1 d D . .
F51 F 0.0436(18) -0.0902(8) 0.1806(12) 0.157(10) Uani 0.621(17) 1 d PD A 1
F52 F 0.0632(18) -0.2701(14) 0.2123(12) 0.065(4) Uani 0.621(17) 1 d PD A 1
F53 F 0.2232(10) -0.2442(12) 0.2450(4) 0.095(5) Uani 0.621(17) 1 d PD A 1
F51A F 0.0261(16) -0.1068(14) 0.1440(15) 0.126(11) Uani 0.379(17) 1 d PD A 2
F53A F 0.1475(16) -0.1272(16) 0.2232(9) 0.068(6) Uani 0.379(17) 1 d PD A 2
F52A F 0.100(3) -0.297(2) 0.214(3) 0.098(12) Uani 0.379(17) 1 d PD A 2

loop_
_atom_site_aniso_label
_atom_site_aniso_U_11
_atom_site_aniso_U_22
_atom_site_aniso_U_33
_atom_site_aniso_U_23
_atom_site_aniso_U_13
_atom_site_aniso_U_12
Au1 0.02848(14) 0.01910(14) 0.02920(14) -0.00792(11) -0.00495(11) -0.00572(10)
Au2 0.01931(12) 0.01653(13) 0.02083(12) -0.00607(10) -0.00297(9) -0.00366(9)
N11 0.030(2) 0.026(2) 0.030(2) -0.0121(18) -0.0025(17) -0.0101(17)
C11 0.033(3) 0.026(3) 0.035(3) -0.009(2) -0.008(2) -0.009(2)
N12 0.029(2) 0.025(2) 0.038(2) -0.0089(19) -0.0033(18) -0.0095(17)
C12 0.025(2) 0.028(3) 0.043(3) -0.012(2) -0.005(2) -0.010(2)
C13 0.030(2) 0.018(2) 0.032(3) -0.005(2) -0.007(2) -0.0069(19)
C14 0.029(2) 0.028(3) 0.033(3) -0.007(2) -0.009(2) -0.010(2)
C15 0.027(2) 0.025(3) 0.032(3) -0.004(2) -0.005(2) -0.008(2)
C16 0.033(3) 0.045(3) 0.047(3) -0.012(3) 0.002(2) -0.018(3)
C17 0.041(3) 0.044(3) 0.038(3) -0.013(3) -0.001(2) -0.018(3)
N21 0.034(2) 0.024(2) 0.030(2) -0.0108(18) 0.0016(18) -0.0102(18)
C21 0.033(3) 0.030(3) 0.039(3) -0.005(2) -0.001(2) -0.007(2)
C22 0.046(3) 0.027(3) 0.038(3) -0.001(2) 0.006(3) -0.011(2)
C23 0.061(4) 0.032(3) 0.041(3) -0.017(3) 0.015(3) -0.022(3)
C24 0.062(4) 0.044(3) 0.037(3) -0.015(3) 0.002(3) -0.032(3)
C25 0.047(3) 0.031(3) 0.033(3) -0.009(2) -0.008(2) -0.015(2)
N31 0.0239(19) 0.0198(19) 0.0213(18) -0.0095(16) -0.0016(15) -0.0041(15)
C31 0.024(2) 0.028(3) 0.028(2) -0.010(2) -0.0046(19) -0.008(2)
N32 0.0260(19) 0.024(2) 0.0229(19) -0.0075(16) -0.0028(16) -0.0089(16)
C32 0.023(2) 0.028(3) 0.022(2) -0.007(2) -0.0026(18) -0.0087(19)
C33 0.023(2) 0.015(2) 0.025(2) -0.0037(18) -0.0045(18) -0.0043(18)
C34 0.022(2) 0.022(2) 0.029(2) -0.008(2) -0.0048(18) -0.0073(18)
C35 0.019(2) 0.020(2) 0.029(2) -0.0067(19) -0.0001(18) -0.0071(18)
C36 0.034(3) 0.041(3) 0.026(2) -0.011(2) -0.005(2) -0.015(2)
C37 0.031(3) 0.040(3) 0.025(2) -0.010(2) 0.001(2) -0.013(2)
N41 0.0225(18) 0.020(2) 0.0262(19) -0.0082(16) -0.0037(16) -0.0055(16)
C41 0.025(2) 0.029(3) 0.030(2) -0.009(2) -0.0025(19) -0.011(2)
C42 0.026(2) 0.036(3) 0.045(3) -0.016(3) -0.010(2) -0.003(2)
C43 0.034(3) 0.028(3) 0.050(3) -0.010(3) -0.019(2) 0.002(2)
C44 0.039(3) 0.021(3) 0.048(3) 0.000(2) -0.015(3) -0.007(2)
C45 0.027(2) 0.028(3) 0.038(3) -0.005(2) -0.006(2) -0.010(2)
S51 0.0426(8) 0.0466(9) 0.0629(9) -0.0324(8) 0.0149(7) -0.0298(7)
C51 0.080(5) 0.071(5) 0.046(4) -0.019(4) 0.017(4) -0.054(5)
O51 0.085(5) 0.026(3) 0.440(17) -0.015(6) 0.096(7) -0.012(3)
O53 0.039(2) 0.036(2) 0.051(2) -0.0082(18) 0.0052(18) -0.0195(17)
S61 0.0444(8) 0.0332(7) 0.0405(7) -0.0127(6) -0.0104(6) -0.0102(6)
O61 0.078(3) 0.046(3) 0.055(3) -0.030(2) -0.014(2) -0.009(2)
F61 0.046(2) 0.098(4) 0.164(5) 0.008(4) -0.043(3) -0.014(3)
C61 0.052(4) 0.061(5) 0.098(6) -0.007(5) -0.024(4) -0.014(4)
O62 0.098(4) 0.050(3) 0.038(2) -0.004(2) 0.003(2) -0.022(3)
F62 0.108(4) 0.097(4) 0.176(6) -0.055(4) -0.040(4) -0.057(3)
O63 0.043(2) 0.036(2) 0.065(3) -0.010(2) -0.025(2) -0.0045(18)
F63 0.072(3) 0.101(4) 0.116(4) 0.033(3) 0.019(3) -0.027(3)
S71 0.0242(6) 0.0284(7) 0.0338(6) -0.0052(5) -0.0029(5) -0.0077(5)
F71 0.051(2) 0.069(2) 0.0474(19) -0.0169(18) 0.0056(16) -0.0358(18)
C71 0.043(3) 0.029(3) 0.042(3) -0.010(2) -0.008(3) -0.008(2)
O71 0.045(2) 0.074(3) 0.061(3) -0.003(2) -0.001(2) -0.035(2)
F72 0.072(3) 0.049(2) 0.072(3) -0.037(2) 0.008(2) -0.0144(19)
O72 0.031(2) 0.050(2) 0.040(2) -0.0009(19) -0.0077(17) -0.0013(18)
F73 0.048(2) 0.070(2) 0.0410(18) -0.0149(18) -0.0148(16) -0.0122(18)
O73 0.075(3) 0.034(2) 0.041(2) -0.0119(18) -0.009(2) -0.003(2)
O52 0.199(9) 0.486(18) 0.094(5) -0.132(8) 0.053(5) -0.279(12)
F51 0.176(15) 0.035(5) 0.195(15) -0.056(8) 0.148(13) -0.033(8)
F52 0.047(8) 0.067(8) 0.073(6) 0.005(6) 0.007(5) -0.037(7)
F53 0.135(9) 0.147(13) 0.034(4) -0.005(5) -0.021(4) -0.090(9)
F51A 0.071(10) 0.065(11) 0.26(3) -0.118(14) 0.090(13) -0.032(8)
F53A 0.080(10) 0.084(14) 0.063(8) -0.052(9) 0.040(7) -0.052(10)
F52A 0.055(16) 0.042(9) 0.146(19) 0.033(10) 0.015(12) -0.024(10)

loop_
_atom_type_symbol
_atom_type_description
_atom_type_scat_dispersion_real
_atom_type_scat_dispersion_imag
_atom_type_scat_source
C C 0.0033 0.0016 'International Tables Vol C Tables 4.2.6.8 and 6.1.1.4'
H H 0.0000 0.0000 'International Tables Vol C Tables 4.2.6.8 and 6.1.1.4'
N N 0.0061 0.0033 'International Tables Vol C Tables 4.2.6.8 and 6.1.1.4'
O O 0.0106 0.0060 'International Tables Vol C Tables 4.2.6.8 and 6.1.1.4'
F F 0.0171 0.0103 'International Tables Vol C Tables 4.2.6.8 and 6.1.1.4'
S S 0.1246 0.1234 'International Tables Vol C Tables 4.2.6.8 and 6.1.1.4'
Au Au -2.0133 8.8022 'International Tables Vol C Tables 4.2.6.8 and 6.1.1.4'

loop_
_geom_angle_atom_site_label_1
_geom_angle_atom_site_label_2
_geom_angle_atom_site_label_3
_geom_angle
_geom_angle_site_symmetry_1
_geom_angle_site_symmetry_3
N11 Au1 N11 180.000(1) . 2_566
N11 Au1 N21 89.34(16) . .
N11 Au1 N21 90.66(16) 2_566 .
N11 Au1 N21 90.66(16) . 2_566
N11 Au1 N21 89.34(16) 2_566 2_566
N21 Au1 N21 179.999(1) . 2_566
N31 Au2 N31 180.0 . 2_655
N31 Au2 N41 89.31(15) . .
N31 Au2 N41 90.69(15) 2_655 .
N31 Au2 N41 90.69(15) . 2_655
N31 Au2 N41 89.31(15) 2_655 2_655
N41 Au2 N41 180.0 . 2_655
C15 N11 C11 117.5(4) . .
C15 N11 Au1 121.3(3) . .
C11 N11 Au1 121.2(3) . .
N11 C11 C12 122.9(5) . .
N11 C11 H11A 118.5 . .
C12 C11 H11A 118.5 . .
C13 N12 C17 121.6(4) . .
C13 N12 C16 121.4(4) . .
C17 N12 C16 116.0(4) . .
C11 C12 C13 121.1(5) . .
C11 C12 H12A 119.5 . .
C13 C12 H12A 119.5 . .
N12 C13 C12 123.5(5) . .
N12 C13 C14 121.6(4) . .
C12 C13 C14 114.9(4) . .
C15 C14 C13 121.2(5) . .
C15 C14 H14A 119.4 . .
C13 C14 H14A 119.4 . .
N11 C15 C14 122.4(5) . .
N11 C15 H15A 118.8 . .
C14 C15 H15A 118.8 . .
N12 C16 H16A 109.5 . .
N12 C16 H16B 109.5 . .
H16A C16 H16B 109.5 . .
N12 C16 H16C 109.5 . .
H16A C16 H16C 109.5 . .
H16B C16 H16C 109.5 . .
N12 C17 H17A 109.5 . .
N12 C17 H17B 109.5 . .
H17A C17 H17B 109.5 . .
N12 C17 H17C 109.5 . .
H17A C17 H17C 109.5 . .
H17B C17 H17C 109.5 . .
C21 N21 C25 120.2(5) . .
C21 N21 Au1 118.9(4) . .
C25 N21 Au1 120.9(3) . .
N21 C21 C22 120.6(5) . .
N21 C21 H21A 119.7 . .
C22 C21 H21A 119.7 . .
C23 C22 C21 119.9(5) . .
C23 C22 H22A 120.0 . .
C21 C22 H22A 120.0 . .
C22 C23 C24 119.3(5) . .
C22 C23 H23A 120.4 . .
C24 C23 H23A 120.4 . .
C25 C24 C23 119.7(6) . .
C25 C24 H24A 120.2 . .
C23 C24 H24A 120.2 . .
N21 C25 C24 120.3(5) . .
N21 C25 H25A 119.8 . .
C24 C25 H25A 119.8 . .
C35 N31 C31 118.0(4) . .
C35 N31 Au2 122.4(3) . .
C31 N31 Au2 119.6(3) . .
N31 C31 C32 122.3(4) . .
N31 C31 H31A 118.8 . .
C32 C31 H31A 118.8 . .
C33 N32 C36 120.7(4) . .
C33 N32 C37 120.7(4) . .
C36 N32 C37 117.8(4) . .
C31 C32 C33 120.4(4) . .
C31 C32 H32A 119.8 . .
C33 C32 H32A 119.8 . .
N32 C33 C32 122.0(4) . .
N32 C33 C34 121.9(4) . .
C32 C33 C34 116.1(4) . .
C35 C34 C33 120.4(4) . .
C35 C34 H34A 119.8 . .
C33 C34 H34A 119.8 . .
N31 C35 C34 122.8(4) . .
N31 C35 H35A 118.6 . .
C34 C35 H35A 118.6 . .
N32 C36 H36A 109.5 . .
N32 C36 H36B 109.5 . .
H36A C36 H36B 109.5 . .
N32 C36 H36C 109.5 . .
H36A C36 H36C 109.5 . .
H36B C36 H36C 109.5 . .
N32 C37 H37A 109.5 . .
N32 C37 H37B 109.5 . .
H37A C37 H37B 109.5 . .
N32 C37 H37C 109.5 . .
H37A C37 H37C 109.5 . .
H37B C37 H37C 109.5 . .
C45 N41 C41 121.1(4) . .
C45 N41 Au2 118.7(3) . .
C41 N41 Au2 120.2(3) . .
N41 C41 C42 119.6(5) . .
N41 C41 H41A 120.2 . .
C42 C41 H41A 120.2 . .
C43 C42 C41 119.9(5) . .
C43 C42 H42A 120.1 . .
C41 C42 H42A 120.1 . .
C42 C43 C44 119.3(5) . .
C42 C43 H43A 120.3 . .
C44 C43 H43A 120.3 . .
C43 C44 C45 119.3(5) . .
C43 C44 H44A 120.3 . .
C45 C44 H44A 120.3 . .
N41 C45 C44 120.8(5) . .
N41 C45 H45A 119.6 . .
C44 C45 H45A 119.6 . .
O51 S51 O52 117.0(8) . .
O51 S51 O53 112.4(4) . .
O52 S51 O53 113.9(5) . .
O51 S51 C51 103.6(5) . .
O52 S51 C51 103.5(4) . .
O53 S51 C51 104.6(2) . .
F51 C51 F52 101.1(12) . .
F51 C51 F53A 58.4(10) . .
F52 C51 F53A 124.3(11) . .
F51 C51 F52A 118.2(17) . .
F52 C51 F52A 17(2) . .
F53A C51 F52A 129(2) . .
F51 C51 F51A 33.1(11) . .
F52 C51 F51A 88.7(13) . .
F53A C51 F51A 90.8(11) . .
F52A C51 F51A 104.9(19) . .
F51 C51 F53 114.8(12) . .
F52 C51 F53 100.6(10) . .
F53A C51 F53 58.6(8) . .
F52A C51 F53 89.7(18) . .
F51A C51 F53 147.9(10) . .
F51 C51 S51 117.5(8) . .
F52 C51 S51 118.1(9) . .
F53A C51 S51 117.0(6) . .
F52A C51 S51 108.6(17) . .
F51A C51 S51 98.4(10) . .
F53 C51 S51 104.0(5) . .
O61 S61 O62 116.0(3) . .
O61 S61 O63 113.2(3) . .
O62 S61 O63 116.8(3) . .
O61 S61 C61 104.4(4) . .
O62 S61 C61 101.6(4) . .
O63 S61 C61 102.0(3) . .
F62 C61 F61 108.1(7) . .
F62 C61 F63 111.1(7) . .
F61 C61 F63 107.3(7) . .
F62 C61 S61 111.9(6) . .
F61 C61 S61 111.2(6) . .
F63 C61 S61 107.2(6) . .
O73 S71 O71 116.1(3) . .
O73 S71 O72 115.0(3) . .
O71 S71 O72 113.6(3) . .
O73 S71 C71 103.3(2) . .
O71 S71 C71 103.0(3) . .
O72 S71 C71 103.5(2) . .
F72 C71 F73 109.7(5) . .
F72 C71 F71 105.1(5) . .
F73 C71 F71 106.0(5) . .
F72 C71 S71 113.3(4) . .
F73 C71 S71 111.9(4) . .
F71 C71 S71 110.4(4) . .

loop_
_geom_bond_atom_site_label_1
_geom_bond_atom_site_label_2
_geom_bond_distance
_geom_bond_site_symmetry_2
Au1 N11 2.017(4) .
Au1 N11 2.017(4) 2_566
Au1 N21 2.024(4) .
Au1 N21 2.024(4) 2_566
Au2 N31 2.011(3) .
Au2 N31 2.011(3) 2_655
Au2 N41 2.029(4) .
Au2 N41 2.029(4) 2_655
N11 C15 1.354(6) .
N11 C11 1.355(6) .
C11 C12 1.356(7) .
C11 H11A 0.9500 .
N12 C13 1.336(6) .
N12 C17 1.461(7) .
N12 C16 1.466(7) .
C12 C13 1.412(7) .
C12 H12A 0.9500 .
C13 C14 1.417(7) .
C14 C15 1.362(7) .
C14 H14A 0.9500 .
C15 H15A 0.9500 .
C16 H16A 0.9800 .
C16 H16B 0.9800 .
C16 H16C 0.9800 .
C17 H17A 0.9800 .
C17 H17B 0.9800 .
C17 H17C 0.9800 .
N21 C21 1.349(7) .
N21 C25 1.351(7) .
C21 C22 1.374(8) .
C21 H21A 0.9500 .
C22 C23 1.365(9) .
C22 H22A 0.9500 .
C23 C24 1.378(8) .
C23 H23A 0.9500 .
C24 C25 1.376(8) .
C24 H24A 0.9500 .
C25 H25A 0.9500 .
N31 C35 1.350(6) .
N31 C31 1.357(6) .
C31 C32 1.363(6) .
C31 H31A 0.9500 .
N32 C33 1.341(6) .
N32 C36 1.451(6) .
N32 C37 1.456(6) .
C32 C33 1.410(6) .
C32 H32A 0.9500 .
C33 C34 1.414(6) .
C34 C35 1.355(6) .
C34 H34A 0.9500 .
C35 H35A 0.9500 .
C36 H36A 0.9800 .
C36 H36B 0.9800 .
C36 H36C 0.9800 .
C37 H37A 0.9800 .
C37 H37B 0.9800 .
C37 H37C 0.9800 .
N41 C45 1.330(6) .
N41 C41 1.349(6) .
C41 C42 1.391(7) .
C41 H41A 0.9500 .
C42 C43 1.367(8) .
C42 H42A 0.9500 .
C43 C44 1.378(8) .
C43 H43A 0.9500 .
C44 C45 1.382(7) .
C44 H44A 0.9500 .
C45 H45A 0.9500 .
S51 O51 1.379(6) .
S51 O52 1.390(6) .
S51 O53 1.410(4) .
S51 C51 1.769(6) .
C51 F51 1.307(9) .
C51 F52 1.311(8) .
C51 F53A 1.315(8) .
C51 F52A 1.323(10) .
C51 F51A 1.353(10) .
C51 F53 1.356(7) .
S61 O61 1.426(4) .
S61 O62 1.433(4) .
S61 O63 1.449(4) .
S61 C61 1.786(8) .
F61 C61 1.342(8) .
C61 F62 1.321(10) .
C61 F63 1.393(10) .
S71 O73 1.422(4) .
S71 O71 1.432(5) .
S71 O72 1.432(4) .
S71 C71 1.817(6) .
F71 C71 1.352(7) .
C71 F72 1.299(6) .
C71 F73 1.330(6) .

loop_
_geom_torsion_atom_site_label_1
_geom_torsion_atom_site_label_2
_geom_torsion_atom_site_label_3
_geom_torsion_atom_site_label_4
_geom_torsion
_geom_torsion_site_symmetry_1
N11 Au1 N11 C15 -112(63) 2_566
N21 Au1 N11 C15 -120.6(4) .
N21 Au1 N11 C15 59.4(4) 2_566
N11 Au1 N11 C11 69(63) 2_566
N21 Au1 N11 C11 60.4(4) .
N21 Au1 N11 C11 -119.6(4) 2_566
C15 N11 C11 C12 2.5(7) .
Au1 N11 C11 C12 -178.5(4) .
N11 C11 C12 C13 -2.2(8) .
C17 N12 C13 C12 -172.7(5) .
C16 N12 C13 C12 -4.9(7) .
C17 N12 C13 C14 7.8(7) .
C16 N12 C13 C14 175.6(5) .
C11 C12 C13 N12 -179.5(5) .
C11 C12 C13 C14 0.1(7) .
N12 C13 C14 C15 -178.8(5) .
C12 C13 C14 C15 1.6(7) .
C11 N11 C15 C14 -0.7(7) .
Au1 N11 C15 C14 -179.7(4) .
C13 C14 C15 N11 -1.4(8) .
N11 Au1 N21 C21 86.5(4) .
N11 Au1 N21 C21 -93.5(4) 2_566
N21 Au1 N21 C21 -146(40) 2_566
N11 Au1 N21 C25 -94.4(4) .
N11 Au1 N21 C25 85.6(4) 2_566
N21 Au1 N21 C25 33(40) 2_566
C25 N21 C21 C22 0.0(7) .
Au1 N21 C21 C22 179.1(4) .
N21 C21 C22 C23 0.3(8) .
C21 C22 C23 C24 -0.3(8) .
C22 C23 C24 C25 0.1(8) .
C21 N21 C25 C24 -0.3(7) .
Au1 N21 C25 C24 -179.3(4) .
C23 C24 C25 N21 0.2(8) .
N31 Au2 N31 C35 -79(30) 2_655
N41 Au2 N31 C35 63.8(4) .
N41 Au2 N31 C35 -116.2(4) 2_655
N31 Au2 N31 C31 103(30) 2_655
N41 Au2 N31 C31 -114.2(4) .
N41 Au2 N31 C31 65.8(4) 2_655
C35 N31 C31 C32 1.1(7) .
Au2 N31 C31 C32 179.2(4) .
N31 C31 C32 C33 -1.7(7) .
C36 N32 C33 C32 172.3(4) .
C37 N32 C33 C32 2.9(7) .
C36 N32 C33 C34 -8.2(7) .
C37 N32 C33 C34 -177.6(4) .
C31 C32 C33 N32 -179.2(4) .
C31 C32 C33 C34 1.3(7) .
N32 C33 C34 C35 -179.9(4) .
C32 C33 C34 C35 -0.3(6) .
C31 N31 C35 C34 -0.1(7) .
Au2 N31 C35 C34 -178.2(3) .
C33 C34 C35 N31 -0.2(7) .
N31 Au2 N41 C45 88.0(4) .
N31 Au2 N41 C45 -92.0(4) 2_655
N41 Au2 N41 C45 107(9) 2_655
N31 Au2 N41 C41 -90.1(4) .
N31 Au2 N41 C41 89.9(4) 2_655
N41 Au2 N41 C41 -71(9) 2_655
C45 N41 C41 C42 1.7(7) .
Au2 N41 C41 C42 179.7(3) .
N41 C41 C42 C43 -0.7(7) .
C41 C42 C43 C44 -0.3(8) .
C42 C43 C44 C45 0.4(8) .
C41 N41 C45 C44 -1.5(7) .
Au2 N41 C45 C44 -179.6(4) .
C43 C44 C45 N41 0.4(8) .
O51 S51 C51 F51 171.8(14) .
O52 S51 C51 F51 -65.7(14) .
O53 S51 C51 F51 53.8(13) .
O51 S51 C51 F52 -66.6(12) .
O52 S51 C51 F52 55.9(12) .
O53 S51 C51 F52 175.4(10) .
O51 S51 C51 F53A 105.2(11) .
O52 S51 C51 F53A -132.2(12) .
O53 S51 C51 F53A -12.7(11) .
O51 S51 C51 F52A -50.8(18) .
O52 S51 C51 F52A 71.8(18) .
O53 S51 C51 F52A -168.7(18) .
O51 S51 C51 F51A -159.6(10) .
O52 S51 C51 F51A -37.1(10) .
O53 S51 C51 F51A 82.5(9) .
O51 S51 C51 F53 43.7(8) .
O52 S51 C51 F53 166.2(8) .
O53 S51 C51 F53 -74.3(6) .
O61 S61 C61 F62 -177.2(6) .
O62 S61 C61 F62 61.8(6) .
O63 S61 C61 F62 -59.1(6) .
O61 S61 C61 F61 61.9(7) .
O62 S61 C61 F61 -59.1(7) .
O63 S61 C61 F61 179.9(6) .
O61 S61 C61 F63 -55.1(6) .
O62 S61 C61 F63 -176.1(5) .
O63 S61 C61 F63 63.0(6) .
O73 S71 C71 F72 179.0(4) .
O71 S71 C71 F72 -59.8(5) .
O72 S71 C71 F72 58.8(5) .
O73 S71 C71 F73 -56.4(5) .
O71 S71 C71 F73 64.9(5) .
O72 S71 C71 F73 -176.6(4) .
O73 S71 C71 F71 61.4(4) .
O71 S71 C71 F71 -177.4(4) .
O72 S71 C71 F71 -58.8(4) .
